data_1503543
loop_
_publ_author_name
'Benniston, Andrew C.'
'Hagon, Jerry'
'He, Xiaoyan'
'Yang, Songjie'
'Harrington, Ross W.'

_publ_section_title
;
 Spring open two-plus-two electron storage in a disulfide-strapped methyl
 viologen derivative.
;
_journal_issue 2
_journal_name_full 'Organic letters'
_journal_page_first 506
_journal_page_last 509
_journal_paper_doi 10.1021/ol203099h
_journal_volume 14
_journal_year 2012
_chemical_formula_moiety 'C10 H6 N2 S2'
_chemical_formula_sum 'C10 H6 N2 S2'
_chemical_formula_weight 218.29
_chemical_name_systematic
;
[1,2]dithiino[3,4-c:6,5-c']dipyridine
;
_space_group_IT_number 15
_symmetry_cell_setting monoclinic
_symmetry_space_group_name_Hall '-C 2yc'
_symmetry_space_group_name_H-M 'C 1 2/c 1'
_atom_sites_solution_hydrogens geom
_atom_sites_solution_primary direct
_atom_sites_solution_secondary difmap
_audit_creation_method SHELXL-97
_cell_angle_alpha 90.00
_cell_angle_beta 105.901(5)
_cell_angle_gamma 90.00
_cell_formula_units_Z 4
_cell_length_a 12.3446(6)
_cell_length_b 7.2892(3)
_cell_length_c 10.3201(5)
_cell_measurement_reflns_used 1676
_cell_measurement_temperature 150(2)
_cell_measurement_theta_max 28.2845
_cell_measurement_theta_min 3.0082
_cell_volume 893.09(7)
_computing_cell_refinement
;
CrysAlisPro, Oxford Diffraction Ltd.,
Version 1.171.33.66 (release 28-04-2010 CrysAlis171 .NET)
(compiled Apr 28 2010,14:27:37)
;
_computing_data_collection
;
CrysAlisPro, Oxford Diffraction Ltd.,
Version 1.171.33.66 (release 28-04-2010 CrysAlis171 .NET)
(compiled Apr 28 2010,14:27:37)
;
_computing_data_reduction
;
CrysAlisPro, Oxford Diffraction Ltd.,
Version 1.171.33.66 (release 28-04-2010 CrysAlis171 .NET)
(compiled Apr 28 2010,14:27:37)
;
_computing_molecular_graphics 'Bruker SHELXTL'
_computing_publication_material 'Bruker SHELXTL and local programs'
_computing_structure_refinement 'Bruker SHELXTL'
_computing_structure_solution 'Bruker SHELXTL'
_diffrn_ambient_temperature 150(2)
_diffrn_detector_area_resol_mean 10.3968
_diffrn_measured_fraction_theta_full 0.977
_diffrn_measured_fraction_theta_max 0.829
_diffrn_measurement_device_type 'Xcalibur, Atlas, Gemini ultra'
_diffrn_measurement_method 'thick-slice \w scans'
_diffrn_radiation_monochromator graphite
_diffrn_radiation_source 'sealed tube with Enhance optics'
_diffrn_radiation_type MoK\a
_diffrn_radiation_wavelength 0.71073
_diffrn_reflns_av_R_equivalents 0.0130
_diffrn_reflns_av_sigmaI/netI 0.0156
_diffrn_reflns_limit_h_max 16
_diffrn_reflns_limit_h_min -16
_diffrn_reflns_limit_k_max 7
_diffrn_reflns_limit_k_min -9
_diffrn_reflns_limit_l_max 13
_diffrn_reflns_limit_l_min -10
_diffrn_reflns_number 2095
_diffrn_reflns_theta_full 26.00
_diffrn_reflns_theta_max 28.33
_diffrn_reflns_theta_min 3.28
_exptl_absorpt_coefficient_mu 0.547
_exptl_absorpt_correction_T_max 0.9473
_exptl_absorpt_correction_T_min 0.8443
_exptl_absorpt_correction_type multi-scan
_exptl_absorpt_process_details
;
CrysAlisPro, Oxford Diffraction Ltd.,
Version 1.171.33.66 (release 28-04-2010 CrysAlis171 .NET)
(compiled Apr 28 2010,14:27:37)
Empirical absorption correction using spherical harmonics,
 implemented in SCALE3 ABSPACK scaling algorithm.
;
_exptl_crystal_colour yellow
_exptl_crystal_density_diffrn 1.623
_exptl_crystal_density_method 'not measured'
_exptl_crystal_description rod
_exptl_crystal_F_000 448
_exptl_crystal_size_max 0.32
_exptl_crystal_size_mid 0.10
_exptl_crystal_size_min 0.10
_refine_diff_density_max 0.344
_refine_diff_density_min -0.226
_refine_diff_density_rms 0.050
_refine_ls_extinction_method none
_refine_ls_goodness_of_fit_ref 1.083
_refine_ls_hydrogen_treatment constr
_refine_ls_matrix_type full
_refine_ls_number_parameters 64
_refine_ls_number_reflns 928
_refine_ls_number_restraints 0
_refine_ls_restrained_S_all 1.083
_refine_ls_R_factor_all 0.0277
_refine_ls_R_factor_gt 0.0247
_refine_ls_shift/su_max 0.001
_refine_ls_shift/su_mean 0.000
_refine_ls_structure_factor_coef Fsqd
_refine_ls_weighting_details 'calc w=1/[\s^2^(Fo^2^)+(0.0334P)^2^+0.7770P] where P=(Fo^2^+2Fc^2^)/3'
_refine_ls_weighting_scheme calc
_refine_ls_wR_factor_gt 0.0655
_refine_ls_wR_factor_ref 0.0662
_reflns_number_gt 842
_reflns_number_total 928
_reflns_threshold_expression I>2\s(I)
_cod_data_source_file ol203099h_si_003.cif
_cod_data_source_block acb99
_cod_database_code 1503543

loop_
_symmetry_equiv_pos_as_xyz
'x, y, z'
'-x, y, -z+1/2'
'x+1/2, y+1/2, z'
'-x+1/2, y+1/2, -z+1/2'
'-x, -y, -z'
'x, -y, z-1/2'
'-x+1/2, -y+1/2, -z'
'x+1/2, -y+1/2, z-1/2'

loop_
_atom_site_label
_atom_site_type_symbol
_atom_site_fract_x
_atom_site_fract_y
_atom_site_fract_z
_atom_site_U_iso_or_equiv
_atom_site_adp_type
_atom_site_occupancy
_atom_site_symmetry_multiplicity
_atom_site_calc_flag
_atom_site_refinement_flags
S1 S 0.50663(3) 0.11705(5) 0.85148(4) 0.02276(15) Uani 1 1 d .
N1 N 0.29633(11) 0.48480(19) 0.93684(12) 0.0233(3) Uani 1 1 d .
C1 C 0.31706(12) 0.6332(2) 0.87120(15) 0.0218(3) Uani 1 1 d .
H1A H 0.2766 0.7425 0.8764 0.026 Uiso 1 1 calc R
C2 C 0.39451(12) 0.6361(2) 0.79584(15) 0.0182(3) Uani 1 1 d .
H2A H 0.4049 0.7448 0.7498 0.022 Uiso 1 1 calc R
C3 C 0.45672(11) 0.4801(2) 0.78781(13) 0.0146(3) Uani 1 1 d .
C4 C 0.43332(11) 0.3241(2) 0.85441(14) 0.0157(3) Uani 1 1 d .
C5 C 0.35334(12) 0.3334(2) 0.92640(14) 0.0201(3) Uani 1 1 d .
H5A H 0.3386 0.2257 0.9705 0.024 Uiso 1 1 calc R

loop_
_atom_site_aniso_label
_atom_site_aniso_U_11
_atom_site_aniso_U_22
_atom_site_aniso_U_33
_atom_site_aniso_U_23
_atom_site_aniso_U_13
_atom_site_aniso_U_12
S1 0.0342(2) 0.0163(2) 0.0229(2) 0.00458(15) 0.01658(16) 0.00532(16)
N1 0.0176(6) 0.0343(8) 0.0200(6) 0.0010(6) 0.0084(5) 0.0042(6)
C1 0.0169(7) 0.0269(8) 0.0216(7) -0.0015(6) 0.0055(6) 0.0064(6)
C2 0.0180(7) 0.0182(7) 0.0185(7) 0.0000(6) 0.0050(6) 0.0012(6)
C3 0.0126(6) 0.0179(7) 0.0127(6) -0.0026(5) 0.0022(5) -0.0020(5)
C4 0.0156(6) 0.0173(7) 0.0142(6) -0.0011(5) 0.0040(5) 0.0003(6)
C5 0.0183(7) 0.0265(8) 0.0172(7) 0.0027(6) 0.0074(6) -0.0009(6)

loop_
_atom_type_symbol
_atom_type_description
_atom_type_scat_dispersion_real
_atom_type_scat_dispersion_imag
_atom_type_scat_source
C C 0.0033 0.0016 'International Tables Vol C Tables 4.2.6.8 and 6.1.1.4'
H H 0.0000 0.0000 'International Tables Vol C Tables 4.2.6.8 and 6.1.1.4'
N N 0.0061 0.0033 'International Tables Vol C Tables 4.2.6.8 and 6.1.1.4'
S S 0.1246 0.1234 'International Tables Vol C Tables 4.2.6.8 and 6.1.1.4'

loop_
_geom_angle_atom_site_label_1
_geom_angle_atom_site_label_2
_geom_angle_atom_site_label_3
_geom_angle
_geom_angle_site_symmetry_1
_geom_angle_site_symmetry_3
S1 S1 C4 96.86(5) 2_656 .
C1 N1 C5 116.83(12) . .
N1 C1 H1A 118.2 . .
N1 C1 C2 123.56(14) . .
H1A C1 C2 118.2 . .
C1 C2 H2A 120.1 . .
C1 C2 C3 119.88(14) . .
H2A C2 C3 120.1 . .
C2 C3 C3 121.38(9) . 2_656
C2 C3 C4 116.41(12) . .
C3 C3 C4 122.21(9) 2_656 .
S1 C4 C3 120.72(10) . .
S1 C4 C5 119.57(11) . .
C3 C4 C5 119.69(13) . .
N1 C5 C4 123.58(14) . .
N1 C5 H5A 118.2 . .
C4 C5 H5A 118.2 . .

loop_
_geom_bond_atom_site_label_1
_geom_bond_atom_site_label_2
_geom_bond_distance
_geom_bond_site_symmetry_2
S1 S1 2.0557(7) 2_656
S1 C4 1.7643(15) .
N1 C1 1.338(2) .
N1 C5 1.329(2) .
C1 H1A 0.950 .
C1 C2 1.388(2) .
C2 H2A 0.950 .
C2 C3 1.388(2) .
C3 C3 1.486(3) 2_656
C3 C4 1.399(2) .
C4 C5 1.3904(19) .
C5 H5A 0.950 .

loop_
_geom_torsion_atom_site_label_1
_geom_torsion_atom_site_label_2
_geom_torsion_atom_site_label_3
_geom_torsion_atom_site_label_4
_geom_torsion
_geom_torsion_site_symmetry_1
_geom_torsion_site_symmetry_4
C5 N1 C1 C2 -0.7(2) . .
N1 C1 C2 C3 -1.2(2) . .
C1 C2 C3 C3 -177.78(15) . 2_656
C1 C2 C3 C4 2.3(2) . .
C2 C3 C4 S1 179.92(10) . .
C2 C3 C4 C5 -1.6(2) . .
C3 C3 C4 S1 0.0(2) 2_656 .
C3 C3 C4 C5 178.42(15) 2_656 .
S1 S1 C4 C3 -46.08(12) 2_656 .
S1 S1 C4 C5 135.46(11) 2_656 .
C1 N1 C5 C4 1.4(2) . .
S1 C4 C5 N1 178.24(11) . .
C3 C4 C5 N1 -0.2(2) . .
